data_2008661
loop_
_publ_author_name
'Chernyshev, Vladimir V.'
'Yatsenko, Alexandr V.'
'Tafeenko, Victor A.'
'Makarov, Vadim A.'
'Sonneveld, Eduard J.'
'Schenk, Hendrik'

_publ_section_title
;
 3,12-Diaza-6,9-diazoniadispiro[5.2.5.2]hexadecane dichloride from
 X-ray powder data
;
_journal_issue 7
_journal_name_full 'Acta Crystallographica Section C'
_journal_page_first 1099
_journal_page_last 1101
_journal_paper_doi 10.1107/S0108270199004138
_journal_volume 55
_journal_year 1999
_chemical_formula_moiety 'C12 H26 N4 2+, 2Cl 1-'
_chemical_formula_sum 'C12 H26 Cl2 N4'
_chemical_formula_weight 297.27
_chemical_name_systematic
;
3,12-Diaza-6,9-diazoniadispiro[5.2.5.2]hexadecane dichloride
;
_space_group_IT_number 14
_symmetry_cell_setting monoclinic
_symmetry_space_group_name_Hall '-P 2yn'
_symmetry_space_group_name_H-M 'P 1 21/n 1'
_cell_angle_alpha 90
_cell_angle_beta 95.33(2)
_cell_angle_gamma 90
_cell_formula_units_Z 2
_cell_length_a 9.684(3)
_cell_length_b 9.479(3)
_cell_length_c 8.156(3)
_cell_measurement_temperature 295(2)
_cell_volume 745.4(4)
_computing_cell_refinement LSPAID
_computing_data_collection 'Johannson LS18 linescanner data collection program'
_computing_data_reduction 'PROFIT for Windows'
_computing_molecular_graphics 'PLUTON (Spek, 1997)'
_computing_publication_material '  MRIA, SHELXL93 (Sheldrick, 1993), PARST (Nardelli, 1983)'
_computing_structure_refinement MRIA
_computing_structure_solution 'MRIA and DIRDIF96'
_diffrn_ambient_temperature 295(2)
_diffrn_measurement_device_type 'Enraf-Nonius Guinier Johannson camera FR 552 powder'
_diffrn_radiation_monochromator quartz
_diffrn_radiation_type CuK\a~1~
_diffrn_radiation_wavelength 1.54059
_diffrn_reflns_limit_h_max 7
_diffrn_reflns_limit_h_min 0
_diffrn_reflns_limit_k_max 7
_diffrn_reflns_limit_k_min 0
_diffrn_reflns_limit_l_max 6
_diffrn_reflns_limit_l_min -6
_exptl_absorpt_coefficient_mu 3.826
_exptl_absorpt_correction_type none
_exptl_crystal_density_diffrn 1.324
_exptl_crystal_density_method 'not measured'
_exptl_crystal_F_000 320
_refine_diff_density_max 0.6
_refine_diff_density_min -0.6
_refine_ls_extinction_method none
_refine_ls_goodness_of_fit_all 2.33
_refine_ls_hydrogen_treatment constr
_refine_ls_matrix_type fullcycle
_refine_ls_number_constraints 0
_refine_ls_number_parameters 117
_refine_ls_number_restraints 63
_refine_ls_restrained_S_all 2.3
_refine_ls_restrained_S_obs 2.3
_refine_ls_shift/su_max 0.05
_refine_ls_shift/su_mean 0.03
_refine_ls_structure_factor_coef Inet
_refine_ls_weighting_scheme sigma
_reflns_number_total 439
_cod_data_source_file br1236.cif
_cod_data_source_block chernyshevGUINIER
_cod_original_cell_volume 745.8(4)
_cod_original_sg_symbol_H-M 'P 21/n'
_cod_database_code 2008661

loop_
_symmetry_equiv_pos_site_id
_symmetry_equiv_pos_as_xyz
1 'x, y, z'
2 '-x+1/2, y+1/2, -z+1/2'
3 '-x, -y, -z'
4 'x-1/2, -y-1/2, z-1/2'

loop_
_atom_site_label
_atom_site_fract_x
_atom_site_fract_y
_atom_site_fract_z
_atom_site_U_iso_or_equiv
_atom_site_thermal_displace_type
_atom_site_occupancy
_atom_site_type_symbol
Cl .6895(2) .2849(2) .5266(2) .0400(10) Uiso 1 Cl
N1 .3078(6) .3243(6) .5330(8) .049(2) Uiso 1 N
N2 .0825(6) .1286(6) .5502(7) .041(2) Uiso 1 N
C3 .1637(9) .3710(7) .4950(10) .056(3) Uiso 1 C
C4 .0695(9) .2840(10) .5950(10) .094(4) Uiso 1 C
C5 .2317(9) .0886(7) .5899(9) .040(3) Uiso 1 C
C6 .3290(9) .1760(9) .4930(10) .076(4) Uiso 1 C
C7 .0249(7) .1044(9) .3700(10) .065(3) Uiso 1 C
C8 -.0101(8) .0492(9) .6586(9) .049(3) Uiso 1 C
H1 .337(4) .344(4) .639(6) .05 Uiso 1 H
H31 .134(5) .360(5) .377(6) .05 Uiso 1 H
H32 .153(4) .471(5) .521(5) .05 Uiso 1 H
H41 .094(4) .296(5) .712(5) .05 Uiso 1 H
H42 -.028(5) .313(5) .571(6) .05 Uiso 1 H
H51 .243(5) -.011(5) .566(6) .05 Uiso 1 H
H52 .256(5) .103(5) .707(6) .05 Uiso 1 H
H61 .426(4) .147(4) .527(6) .05 Uiso 1 H
H62 .312(5) .156(4) .377(6) .05 Uiso 1 H
H71 -.066(4) .148(4) .350(6) .05 Uiso 1 H
H72 .087(5) .148(4) .296(5) .05 Uiso 1 H
H81 .023(5) .067(6) .774(5) .05 Uiso 1 H
H82 -.104(5) .091(4) .644(6) .05 Uiso 1 H

loop_
_atom_type_symbol
_atom_type_description
_atom_type_scat_dispersion_real
_atom_type_scat_dispersion_imag
_atom_type_scat_source
Cl Cl 0.348 0.702 'International Tables for X-Ray Crystallography (Vol. IV)'
N N 0.029 0.018 'International Tables for X-Ray Crystallography (Vol. IV)'
C C 0.017 0.009 'International Tables for X-Ray Crystallography (Vol. IV)'
H H 0.000 0.000 'International Tables for X-Ray Crystallography (Vol. IV)'

loop_
_geom_angle_atom_site_label_1
_geom_angle_atom_site_label_2
_geom_angle_atom_site_label_3
_geom_angle_site_symmetry_1
_geom_angle
_geom_angle_publ_flag
C6 N1 C3 . 113.1(6) no
C6 N1 H1 . 112(3) no
C3 N1 H1 . 111(3) no
C5 N2 C8 . 111.0(6) no
C5 N2 C4 . 107.0(5) no
C8 N2 C4 . 105.8(6) no
C5 N2 C7 . 115.1(5) no
C8 N2 C7 . 107.5(5) no
C4 N2 C7 . 110.1(6) no
N1 C3 C4 . 109.0(7) no
N1 C3 H31 . 111(3) no
C4 C3 H31 . 109(3) no
N1 C3 H32 . 111(2) no
C4 C3 H32 . 109(3) no
H31 C3 H32 . 107(4) no
N2 C4 C3 . 109.1(7) no
N2 C4 H41 . 110(3) no
C3 C4 H41 . 111(3) no
N2 C4 H42 . 109(3) no
C3 C4 H42 . 110(3) no
H41 C4 H42 . 107(4) no
N2 C5 C6 . 112.3(7) no
N2 C5 H51 . 109(3) no
C6 C5 H51 . 110(3) no
N2 C5 H52 . 108(3) no
C6 C5 H52 . 109(3) no
H51 C5 H52 . 108(4) no
N1 C6 C5 . 107.5(6) no
N1 C6 H61 . 111(2) no
C5 C6 H61 . 108(2) no
N1 C6 H62 . 113(3) no
C5 C6 H62 . 110(3) no
H61 C6 H62 . 107(4) no
C8 C7 N2 3_556 108.5(6) no
C8 C7 H71 3_556 108(3) no
N2 C7 H71 . 110(3) no
C8 C7 H72 3_556 112(3) no
N2 C7 H72 . 110(3) no
H71 C7 H72 . 108(4) no
C7 C8 N2 3_556 116.8(6) no
C7 C8 H81 3_556 110(3) no
N2 C8 H81 . 108(3) no
C7 C8 H82 3_556 107(3) no
N2 C8 H82 . 109(3) no
H81 C8 H82 . 106(4) no

loop_
_geom_bond_atom_site_label_1
_geom_bond_atom_site_label_2
_geom_bond_site_symmetry_2
_geom_bond_distance
_geom_bond_publ_flag
N1 C6 . 1.460(10) no
N1 C3 . 1.470(10) no
N1 H1 . 0.90(5) no
N2 C5 . 1.500(10) no
N2 C8 . 1.520(10) no
N2 C4 . 1.520(10) no
N2 C7 . 1.540(10) no
C3 C4 . 1.530(10) no
C3 H31 . 0.98(4) no
C3 H32 . 0.98(4) no
C4 H41 . 0.97(4) no
C4 H42 . 0.99(5) no
C5 C6 . 1.530(10) no
C5 H51 . 0.97(5) no
C5 H52 . 0.97(5) no
C6 H61 . 0.99(4) no
C6 H62 . 0.97(5) no
C7 C8 3_556 1.480(10) no
C7 H71 . 0.97(4) no
C7 H72 . 0.98(4) no
C8 C7 3_556 1.480(10) no
C8 H81 . 0.98(4) no
C8 H82 . 0.99(4) no

loop_
_geom_torsion_atom_site_label_1
_geom_torsion_atom_site_label_2
_geom_torsion_atom_site_label_3
_geom_torsion_atom_site_label_4
_geom_torsion_site_symmetry_3
_geom_torsion_site_symmetry_4
_geom_torsion
_geom_torsion_publ_flag
C6 N1 C3 C4 . . 60.6(9) yes
C5 N2 C4 C3 . . 59.8(8) yes
C8 N2 C4 C3 . . 178.2(9) no
C7 N2 C4 C3 . . -65.9(9) no
N1 C3 C4 N2 . . -60.2(9) yes
C8 N2 C5 C6 . . -175.1(9) no
C4 N2 C5 C6 . . -60.1(8) yes
C7 N2 C5 C6 . . 62.5(9) no
C3 N1 C6 C5 . . -58.1(9) yes
N2 C5 C6 N1 . . 58.5(9) yes
C5 N2 C7 C8 . 3_556 71.5(8) no
C8 N2 C7 C8 . 3_556 -52.8(9) yes
C4 N2 C7 C8 . 3_556 -167.6(9) no
C5 N2 C8 C7 . 3_556 -68.9(9) no
C4 N2 C8 C7 . 3_556 175.4(9) no
C7 N2 C8 C7 . 3_556 57.8(9) yes
N2 C8 C7 N2 3_556 3_556 -57.5(9) yes
